data_7225061
loop_
_publ_author_name
'Xu, Bing'
'Cheng, Yue'
'Hu, Huai-Ming'
'Bai, Chao'
'Wang, Xiaofang'
'Yang, Meng-Lin'
'Xue, Ganglin'

_publ_section_title
;
 Syntheses, crystal structures and luminescence properties of
 lanthanide-based coordination polymers constructed from a functionalized
 terpyridyl carboxylate ligand
;
_journal_issue 24
_journal_name_full CrystEngComm
_journal_page_first 4613
_journal_paper_doi 10.1039/C6CE00681G
_journal_volume 18
_journal_year 2016
_chemical_formula_sum 'C60 H40 Er2 N6 O14'
_chemical_formula_weight 1403.50
_chemical_name_systematic
; 
 ? 
;
_space_group_IT_number 2
_symmetry_cell_setting triclinic
_symmetry_space_group_name_Hall '-P 1'
_symmetry_space_group_name_H-M 'P -1'
_atom_sites_solution_hydrogens geom
_atom_sites_solution_primary direct
_atom_sites_solution_secondary difmap
_audit_creation_method SHELXL-97
_audit_update_record
;
2016-01-04 deposited with the CCDC.
2016-04-29 downloaded from the CCDC.
;
_cell_angle_alpha 69.5730(10)
_cell_angle_beta 73.7410(10)
_cell_angle_gamma 82.7900(10)
_cell_formula_units_Z 1
_cell_length_a 8.5902(5)
_cell_length_b 11.3902(7)
_cell_length_c 14.6020(9)
_cell_measurement_reflns_used 3606
_cell_measurement_temperature 296(2)
_cell_measurement_theta_max 26.31
_cell_measurement_theta_min 2.56
_cell_volume 1284.72(13)
_computing_cell_refinement 'Bruker SAINT'
_computing_data_collection 'Bruker APEX2'
_computing_data_reduction 'Bruker SAINT'
_computing_molecular_graphics 'Bruker SHELXTL'
_computing_publication_material 'Bruker SHELXTL'
_computing_structure_refinement 'SHELXL-97 (Sheldrick, 2008)'
_computing_structure_solution 'SHELXS-97 (Sheldrick, 2008)'
_diffrn_ambient_temperature 296(2)
_diffrn_measured_fraction_theta_full 0.987
_diffrn_measured_fraction_theta_max 0.987
_diffrn_measurement_device_type 'Bruker APEX-II CCD'
_diffrn_measurement_method '\f and \w scans'
_diffrn_radiation_monochromator graphite
_diffrn_radiation_source 'fine-focus sealed tube'
_diffrn_radiation_type MoK\a
_diffrn_radiation_wavelength 0.71073
_diffrn_reflns_av_R_equivalents 0.0197
_diffrn_reflns_av_sigmaI/netI 0.0419
_diffrn_reflns_limit_h_max 10
_diffrn_reflns_limit_h_min -10
_diffrn_reflns_limit_k_max 8
_diffrn_reflns_limit_k_min -13
_diffrn_reflns_limit_l_max 17
_diffrn_reflns_limit_l_min -17
_diffrn_reflns_number 6507
_diffrn_reflns_theta_full 25.05
_diffrn_reflns_theta_max 25.05
_diffrn_reflns_theta_min 2.56
_exptl_absorpt_coefficient_mu 3.323
_exptl_absorpt_correction_T_max 0.572
_exptl_absorpt_correction_T_min 0.467
_exptl_absorpt_correction_type multi-scan
_exptl_absorpt_process_details sadabs
_exptl_crystal_colour pink
_exptl_crystal_density_diffrn 1.814
_exptl_crystal_density_method 'not measured'
_exptl_crystal_description block
_exptl_crystal_F_000 690
_exptl_crystal_size_max 0.26
_exptl_crystal_size_mid 0.24
_exptl_crystal_size_min 0.18
_refine_diff_density_max 0.527
_refine_diff_density_min -0.545
_refine_diff_density_rms 0.092
_refine_ls_extinction_method none
_refine_ls_goodness_of_fit_ref 1.029
_refine_ls_hydrogen_treatment mixed
_refine_ls_matrix_type full
_refine_ls_number_parameters 376
_refine_ls_number_reflns 4483
_refine_ls_number_restraints 2
_refine_ls_restrained_S_all 1.029
_refine_ls_R_factor_all 0.0267
_refine_ls_R_factor_gt 0.0239
_refine_ls_shift/su_max 0.001
_refine_ls_shift/su_mean 0.000
_refine_ls_structure_factor_coef Fsqd
_refine_ls_weighting_details 'calc w=1/[\s^2^(Fo^2^)+(0.0202P)^2^+0.0000P] where P=(Fo^2^+2Fc^2^)/3'
_refine_ls_weighting_scheme calc
_refine_ls_wR_factor_gt 0.0505
_refine_ls_wR_factor_ref 0.0518
_reflns_number_gt 4146
_reflns_number_total 4483
_reflns_threshold_expression >2sigma(I)
_cod_data_source_file c6ce00681g2.cif
_cod_data_source_block nw1142_0m
_cod_depositor_comments
;
The following automatic conversions were performed:

'_symmetry_cell_setting' value 'Triclinic' changed to 'triclinic'
according to
/usr/data/users/saulius/crontab/automatic-downloads/rss-feeds/RSC/lib/dictionaries/cif_core.dic
dictionary named 'cif_core.dic' version 2.4.2 from 2011-04-26.

Automatic conversion script
Id: cif_fix_values 4268 2015-11-12 08:31:59Z antanas 

 Adding full bibliography for 7225046--7225061.cif.
;
_cod_original_sg_symbol_H-M P-1
_cod_database_code 7225061

loop_
_symmetry_equiv_pos_as_xyz
'x, y, z'
'-x, -y, -z'

loop_
_atom_site_label
_atom_site_type_symbol
_atom_site_fract_x
_atom_site_fract_y
_atom_site_fract_z
_atom_site_U_iso_or_equiv
_atom_site_adp_type
_atom_site_occupancy
_atom_site_symmetry_multiplicity
_atom_site_calc_flag
_atom_site_refinement_flags
Er1 Er 0.136727(18) 0.505570(14) 0.080663(11) 0.01781(6) Uani 1 1 d .
N1 N 0.1198(4) 0.4864(3) 0.2584(2) 0.0262(7) Uani 1 1 d .
N2 N 0.2405(4) 0.6312(3) 0.5171(2) 0.0304(7) Uani 1 1 d .
N3 N 0.2793(6) 1.0393(4) 0.5694(4) 0.0714(13) Uani 1 1 d .
O1 O 0.1169(3) 0.4092(2) 0.86471(18) 0.0256(6) Uani 1 1 d .
O2 O 0.2844(3) 0.4318(2) 0.95028(18) 0.0273(6) Uani 1 1 d .
O3 O 0.1091(3) 0.2864(2) 0.1636(2) 0.0340(6) Uani 1 1 d .
O4 O -0.0541(3) 0.3772(2) 0.06739(17) 0.0219(5) Uani 1 1 d .
O5 O -0.4231(3) 0.2345(3) 0.1183(2) 0.0469(8) Uani 1 1 d .
O6 O -0.2476(3) 0.3110(2) -0.0309(2) 0.0330(6) Uani 1 1 d .
C1 C 0.1744(5) 0.3865(4) 0.3239(3) 0.0364(10) Uani 1 1 d .
H1 H 0.1878 0.3109 0.3112 0.044 Uiso 1 1 calc R
C2 C 0.2121(5) 0.3885(4) 0.4086(3) 0.0350(10) Uani 1 1 d .
H2 H 0.2470 0.3154 0.4524 0.042 Uiso 1 1 calc R
C3 C 0.1975(4) 0.5012(4) 0.4284(3) 0.0266(8) Uani 1 1 d .
C4 C 0.1358(5) 0.6035(4) 0.3627(3) 0.0322(9) Uani 1 1 d .
H4 H 0.1196 0.6802 0.3738 0.039 Uiso 1 1 calc R
C5 C 0.0986(5) 0.5914(4) 0.2807(3) 0.0317(9) Uani 1 1 d .
H5 H 0.0558 0.6615 0.2382 0.038 Uiso 1 1 calc R
C6 C 0.2462(4) 0.5147(4) 0.5144(3) 0.0256(8) Uani 1 1 d .
C7 C 0.2973(4) 0.4129(4) 0.5870(3) 0.0274(8) Uani 1 1 d .
H7 H 0.2977 0.3325 0.5844 0.033 Uiso 1 1 calc R
C8 C 0.3474(4) 0.4309(3) 0.6630(3) 0.0250(8) Uani 1 1 d .
C9 C 0.3459(4) 0.5524(4) 0.6635(3) 0.0274(9) Uani 1 1 d .
H9 H 0.3813 0.5684 0.7125 0.033 Uiso 1 1 calc R
C10 C 0.2906(4) 0.6509(4) 0.5897(3) 0.0280(9) Uani 1 1 d .
C11 C 0.3424(7) 0.9498(5) 0.6361(4) 0.0622(15) Uani 1 1 d .
H11 H 0.3853 0.9730 0.6789 0.075 Uiso 1 1 calc R
C12 C 0.3492(6) 0.8232(4) 0.6468(3) 0.0527(13) Uani 1 1 d .
H12 H 0.3961 0.7652 0.6952 0.063 Uiso 1 1 calc R
C13 C 0.2862(5) 0.7838(4) 0.5855(3) 0.0354(10) Uani 1 1 d .
C14 C 0.2203(7) 0.8777(4) 0.5156(4) 0.0599(14) Uani 1 1 d .
H14 H 0.1761 0.8575 0.4719 0.072 Uiso 1 1 calc R
C15 C 0.2197(8) 1.0006(5) 0.5103(5) 0.0791(18) Uani 1 1 d .
H15 H 0.1747 1.0608 0.4621 0.095 Uiso 1 1 calc R
C16 C 0.4095(4) 0.3239(3) 0.7383(3) 0.0232(8) Uani 1 1 d .
C17 C 0.5086(4) 0.2309(4) 0.7062(3) 0.0309(9) Uani 1 1 d .
H17 H 0.5279 0.2335 0.6396 0.037 Uiso 1 1 calc R
C18 C 0.5778(5) 0.1355(4) 0.7727(3) 0.0358(10) Uani 1 1 d .
H18 H 0.6409 0.0732 0.7508 0.043 Uiso 1 1 calc R
C19 C 0.5550(4) 0.1314(4) 0.8697(3) 0.0333(9) Uani 1 1 d .
H19 H 0.6063 0.0688 0.9129 0.040 Uiso 1 1 calc R
C20 C 0.4550(4) 0.2208(3) 0.9039(3) 0.0264(8) Uani 1 1 d .
H20 H 0.4391 0.2177 0.9704 0.032 Uiso 1 1 calc R
C21 C 0.3787(4) 0.3147(3) 0.8399(3) 0.0211(8) Uani 1 1 d .
C22 C 0.2498(4) 0.3946(3) 0.8871(2) 0.0220(8) Uani 1 1 d .
C23 C 0.0071(4) 0.2766(3) 0.1200(3) 0.0239(8) Uani 1 1 d .
C24 C -0.0369(4) 0.1518(3) 0.1268(3) 0.0258(8) Uani 1 1 d .
C25 C 0.0607(5) 0.0503(4) 0.1660(4) 0.0439(11) Uani 1 1 d .
H25 H 0.1461 0.0627 0.1888 0.053 Uiso 1 1 calc R
C26 C 0.0321(5) -0.0687(4) 0.1713(4) 0.0580(15) Uani 1 1 d .
H26 H 0.0981 -0.1361 0.1976 0.070 Uiso 1 1 calc R
C27 C -0.0944(5) -0.0879(4) 0.1377(4) 0.0465(12) Uani 1 1 d .
H27 H -0.1124 -0.1675 0.1394 0.056 Uiso 1 1 calc R
C28 C -0.1939(5) 0.0125(4) 0.1017(3) 0.0376(10) Uani 1 1 d .
H28 H -0.2815 -0.0014 0.0815 0.045 Uiso 1 1 calc R
C29 C -0.1682(4) 0.1326(3) 0.0945(3) 0.0257(8) Uani 1 1 d .
C30 C -0.2890(5) 0.2346(3) 0.0592(3) 0.0285(9) Uani 1 1 d .
O7 O 0.3977(3) 0.4468(3) 0.1095(2) 0.0294(6) Uani 1 1 d D
H7A H 0.448(5) 0.381(3) 0.108(3) 0.044 Uiso 1 1 d D
H7B H 0.464(4) 0.503(3) 0.091(3) 0.044 Uiso 1 1 d D

loop_
_atom_site_aniso_label
_atom_site_aniso_U_11
_atom_site_aniso_U_22
_atom_site_aniso_U_33
_atom_site_aniso_U_23
_atom_site_aniso_U_13
_atom_site_aniso_U_12
Er1 0.01888(9) 0.01931(9) 0.01847(9) -0.00768(6) -0.00894(6) 0.00181(6)
N1 0.0293(17) 0.0289(17) 0.0245(16) -0.0126(14) -0.0102(14) 0.0032(14)
N2 0.0322(18) 0.0370(19) 0.0231(17) -0.0093(15) -0.0089(14) -0.0024(15)
N3 0.103(4) 0.038(3) 0.071(3) -0.020(2) -0.014(3) -0.003(3)
O1 0.0214(13) 0.0354(15) 0.0272(14) -0.0168(12) -0.0118(11) 0.0053(11)
O2 0.0253(13) 0.0383(15) 0.0285(14) -0.0211(13) -0.0122(11) 0.0053(12)
O3 0.0460(16) 0.0233(14) 0.0416(16) -0.0045(12) -0.0324(14) -0.0018(13)
O4 0.0246(13) 0.0186(13) 0.0240(13) -0.0047(10) -0.0121(11) 0.0008(11)
O5 0.0293(16) 0.0487(19) 0.0514(19) -0.0084(16) -0.0083(14) 0.0105(14)
O6 0.0400(16) 0.0244(14) 0.0364(16) 0.0003(12) -0.0223(13) -0.0087(12)
C1 0.050(3) 0.031(2) 0.035(2) -0.0160(19) -0.019(2) 0.009(2)
C2 0.051(3) 0.030(2) 0.027(2) -0.0055(18) -0.0229(19) 0.009(2)
C3 0.025(2) 0.035(2) 0.0187(18) -0.0067(17) -0.0061(16) -0.0028(17)
C4 0.042(2) 0.033(2) 0.029(2) -0.0147(18) -0.0170(18) 0.0034(19)
C5 0.037(2) 0.034(2) 0.026(2) -0.0092(18) -0.0155(18) 0.0061(19)
C6 0.0220(19) 0.034(2) 0.0218(19) -0.0103(17) -0.0053(15) -0.0008(17)
C7 0.027(2) 0.033(2) 0.0231(19) -0.0111(17) -0.0052(16) -0.0009(17)
C8 0.0208(18) 0.033(2) 0.0227(19) -0.0115(17) -0.0044(15) -0.0011(16)
C9 0.028(2) 0.038(2) 0.0209(19) -0.0129(17) -0.0109(16) 0.0004(18)
C10 0.027(2) 0.033(2) 0.0221(19) -0.0103(17) -0.0012(16) -0.0040(17)
C11 0.090(4) 0.054(3) 0.055(3) -0.030(3) -0.018(3) -0.013(3)
C12 0.078(4) 0.043(3) 0.042(3) -0.016(2) -0.015(3) -0.011(3)
C13 0.042(2) 0.033(2) 0.033(2) -0.0132(19) -0.0064(19) -0.0030(19)
C14 0.091(4) 0.036(3) 0.064(3) -0.016(3) -0.042(3) 0.005(3)
C15 0.123(5) 0.042(3) 0.081(4) -0.015(3) -0.052(4) 0.013(3)
C16 0.0179(18) 0.031(2) 0.0248(19) -0.0108(16) -0.0081(15) -0.0043(16)
C17 0.023(2) 0.044(2) 0.029(2) -0.0191(19) -0.0043(16) 0.0024(18)
C18 0.028(2) 0.037(2) 0.043(3) -0.018(2) -0.0077(19) 0.0105(18)
C19 0.027(2) 0.035(2) 0.036(2) -0.0112(19) -0.0117(17) 0.0091(18)
C20 0.0220(19) 0.035(2) 0.0234(19) -0.0098(17) -0.0086(16) 0.0021(17)
C21 0.0180(18) 0.0251(19) 0.0245(19) -0.0108(16) -0.0089(15) -0.0008(15)
C22 0.0209(18) 0.026(2) 0.0182(18) -0.0077(15) -0.0047(15) 0.0016(16)
C23 0.027(2) 0.0200(19) 0.0240(19) -0.0059(16) -0.0076(16) 0.0000(16)
C24 0.0190(18) 0.0212(19) 0.036(2) -0.0062(17) -0.0087(16) -0.0006(15)
C25 0.034(2) 0.024(2) 0.078(3) -0.008(2) -0.032(2) -0.0004(19)
C26 0.045(3) 0.020(2) 0.110(4) -0.009(3) -0.041(3) 0.004(2)
C27 0.038(2) 0.023(2) 0.080(3) -0.016(2) -0.016(2) -0.0036(19)
C28 0.030(2) 0.030(2) 0.060(3) -0.016(2) -0.019(2) -0.0062(18)
C29 0.0221(19) 0.023(2) 0.031(2) -0.0079(17) -0.0069(16) -0.0009(16)
C30 0.030(2) 0.026(2) 0.037(2) -0.0111(18) -0.0187(19) -0.0013(17)
O7 0.0229(14) 0.0338(16) 0.0377(16) -0.0163(14) -0.0144(12) 0.0060(12)

loop_
_atom_type_symbol
_atom_type_description
_atom_type_scat_dispersion_real
_atom_type_scat_dispersion_imag
_atom_type_scat_source
C C 0.0033 0.0016 'International Tables Vol C Tables 4.2.6.8 and 6.1.1.4'
H H 0.0000 0.0000 'International Tables Vol C Tables 4.2.6.8 and 6.1.1.4'
N N 0.0061 0.0033 'International Tables Vol C Tables 4.2.6.8 and 6.1.1.4'
O O 0.0106 0.0060 'International Tables Vol C Tables 4.2.6.8 and 6.1.1.4'
Er Er -0.2586 4.9576 'International Tables Vol C Tables 4.2.6.8 and 6.1.1.4'

loop_
_geom_angle_atom_site_label_1
_geom_angle_atom_site_label_2
_geom_angle_atom_site_label_3
_geom_angle
_geom_angle_site_symmetry_1
_geom_angle_site_symmetry_3
O6 Er1 O1 91.00(9) 2_565 2_566
O6 Er1 O2 99.78(10) 2_565 1_554
O1 Er1 O2 140.20(8) 2_566 1_554
O6 Er1 O4 75.37(9) 2_565 2_565
O1 Er1 O4 74.44(8) 2_566 2_565
O2 Er1 O4 71.57(8) 1_554 2_565
O6 Er1 O7 78.17(9) 2_565 .
O1 Er1 O7 145.95(9) 2_566 .
O2 Er1 O7 73.82(9) 1_554 .
O4 Er1 O7 131.45(9) 2_565 .
O6 Er1 O3 156.53(9) 2_565 .
O1 Er1 O3 104.36(9) 2_566 .
O2 Er1 O3 79.82(9) 1_554 .
O4 Er1 O3 125.48(8) 2_565 .
O7 Er1 O3 79.24(9) . .
O6 Er1 O4 149.10(8) 2_565 .
O1 Er1 O4 74.70(8) 2_566 .
O2 Er1 O4 76.75(8) 1_554 .
O4 Er1 O4 74.44(9) 2_565 .
O7 Er1 O4 128.16(8) . .
O3 Er1 O4 54.03(8) . .
O6 Er1 N1 88.71(10) 2_565 .
O1 Er1 N1 75.75(9) 2_566 .
O2 Er1 N1 142.03(9) 1_554 .
O4 Er1 N1 145.74(9) 2_565 .
O7 Er1 N1 71.87(9) . .
O3 Er1 N1 78.29(9) . .
O4 Er1 N1 113.15(9) . .
O6 Er1 Er1 112.86(6) 2_565 2_565
O1 Er1 Er1 70.48(6) 2_566 2_565
O2 Er1 Er1 70.02(6) 1_554 2_565
O4 Er1 Er1 37.74(6) 2_565 2_565
O7 Er1 Er1 143.44(7) . 2_565
O3 Er1 Er1 89.24(6) . 2_565
O4 Er1 Er1 36.70(5) . 2_565
N1 Er1 Er1 139.68(7) . 2_565
C5 N1 C1 115.9(3) . .
C5 N1 Er1 117.2(2) . .
C1 N1 Er1 124.1(2) . .
C6 N2 C10 119.2(3) . .
C11 N3 C15 115.1(4) . .
C22 O1 Er1 136.1(2) . 2_566
C22 O2 Er1 135.3(2) . 1_556
C23 O3 Er1 94.7(2) . .
C23 O4 Er1 150.2(2) . 2_565
C23 O4 Er1 92.0(2) . .
Er1 O4 Er1 105.56(9) 2_565 .
C30 O6 Er1 127.4(2) . 2_565
N1 C1 C2 124.2(4) . .
N1 C1 H1 117.9 . .
C2 C1 H1 117.9 . .
C1 C2 C3 119.4(3) . .
C1 C2 H2 120.3 . .
C3 C2 H2 120.3 . .
C4 C3 C2 116.4(3) . .
C4 C3 C6 120.3(3) . .
C2 C3 C6 123.3(3) . .
C5 C4 C3 119.8(4) . .
C5 C4 H4 120.1 . .
C3 C4 H4 120.1 . .
N1 C5 C4 124.2(4) . .
N1 C5 H5 117.9 . .
C4 C5 H5 117.9 . .
N2 C6 C7 121.5(3) . .
N2 C6 C3 116.0(3) . .
C7 C6 C3 122.5(3) . .
C8 C7 C6 120.3(4) . .
C8 C7 H7 119.9 . .
C6 C7 H7 119.9 . .
C7 C8 C9 117.9(3) . .
C7 C8 C16 120.8(3) . .
C9 C8 C16 121.2(3) . .
C8 C9 C10 119.5(3) . .
C8 C9 H9 120.3 . .
C10 C9 H9 120.3 . .
N2 C10 C9 121.7(4) . .
N2 C10 C13 115.9(3) . .
C9 C10 C13 122.4(4) . .
N3 C11 C12 124.6(5) . .
N3 C11 H11 117.7 . .
C12 C11 H11 117.7 . .
C13 C12 C11 120.0(5) . .
C13 C12 H12 120.0 . .
C11 C12 H12 120.0 . .
C12 C13 C14 115.4(4) . .
C12 C13 C10 124.0(4) . .
C14 C13 C10 120.6(4) . .
C15 C14 C13 120.5(5) . .
C15 C14 H14 119.7 . .
C13 C14 H14 119.7 . .
N3 C15 C14 124.4(5) . .
N3 C15 H15 117.8 . .
C14 C15 H15 117.8 . .
C21 C16 C17 118.2(3) . .
C21 C16 C8 122.6(3) . .
C17 C16 C8 119.2(3) . .
C18 C17 C16 120.5(4) . .
C18 C17 H17 119.8 . .
C16 C17 H17 119.8 . .
C19 C18 C17 120.9(4) . .
C19 C18 H18 119.6 . .
C17 C18 H18 119.6 . .
C18 C19 C20 119.8(4) . .
C18 C19 H19 120.1 . .
C20 C19 H19 120.1 . .
C21 C20 C19 120.4(3) . .
C21 C20 H20 119.8 . .
C19 C20 H20 119.8 . .
C20 C21 C16 120.0(3) . .
C20 C21 C22 117.1(3) . .
C16 C21 C22 122.5(3) . .
O1 C22 O2 126.9(3) . .
O1 C22 C21 116.9(3) . .
O2 C22 C21 116.0(3) . .
O3 C23 O4 118.3(3) . .
O3 C23 C24 120.6(3) . .
O4 C23 C24 121.1(3) . .
C25 C24 C29 119.7(3) . .
C25 C24 C23 116.8(3) . .
C29 C24 C23 123.5(3) . .
C26 C25 C24 120.6(4) . .
C26 C25 H25 119.7 . .
C24 C25 H25 119.7 . .
C27 C26 C25 120.0(4) . .
C27 C26 H26 120.0 . .
C25 C26 H26 120.0 . .
C26 C27 C28 119.2(4) . .
C26 C27 H27 120.4 . .
C28 C27 H27 120.4 . .
C29 C28 C27 122.3(4) . .
C29 C28 H28 118.8 . .
C27 C28 H28 118.8 . .
C28 C29 C24 118.2(3) . .
C28 C29 C30 118.1(3) . .
C24 C29 C30 123.6(3) . .
O5 C30 O6 124.9(3) . .
O5 C30 C29 117.2(3) . .
O6 C30 C29 117.9(3) . .
Er1 O7 H7A 126(3) . .
Er1 O7 H7B 118(3) . .
H7A O7 H7B 109(4) . .

loop_
_geom_bond_atom_site_label_1
_geom_bond_atom_site_label_2
_geom_bond_distance
_geom_bond_site_symmetry_2
Er1 O6 2.203(3) 2_565
Er1 O1 2.316(2) 2_566
Er1 O2 2.331(2) 1_554
Er1 O4 2.359(2) 2_565
Er1 O7 2.367(2) .
Er1 O3 2.373(2) .
Er1 O4 2.417(2) .
Er1 N1 2.490(3) .
Er1 Er1 3.8034(3) 2_565
N1 C5 1.325(5) .
N1 C1 1.337(5) .
N2 C6 1.336(5) .
N2 C10 1.344(5) .
N3 C11 1.321(6) .
N3 C15 1.331(7) .
O1 C22 1.249(4) .
O1 Er1 2.316(2) 2_566
O2 C22 1.257(4) .
O2 Er1 2.331(2) 1_556
O3 C23 1.254(4) .
O4 C23 1.281(4) .
O4 Er1 2.359(2) 2_565
O5 C30 1.231(4) .
O6 C30 1.276(4) .
O6 Er1 2.203(3) 2_565
C1 C2 1.371(5) .
C1 H1 0.9300 .
C2 C3 1.396(5) .
C2 H2 0.9300 .
C3 C4 1.381(5) .
C3 C6 1.489(5) .
C4 C5 1.377(5) .
C4 H4 0.9300 .
C5 H5 0.9300 .
C6 C7 1.392(5) .
C7 C8 1.380(5) .
C7 H7 0.9300 .
C8 C9 1.385(5) .
C8 C16 1.486(5) .
C9 C10 1.397(5) .
C9 H9 0.9300 .
C10 C13 1.488(5) .
C11 C12 1.390(6) .
C11 H11 0.9300 .
C12 C13 1.382(6) .
C12 H12 0.9300 .
C13 C14 1.384(6) .
C14 C15 1.373(7) .
C14 H14 0.9300 .
C15 H15 0.9300 .
C16 C21 1.400(5) .
C16 C17 1.401(5) .
C17 C18 1.378(5) .
C17 H17 0.9300 .
C18 C19 1.359(5) .
C18 H18 0.9300 .
C19 C20 1.385(5) .
C19 H19 0.9300 .
C20 C21 1.385(5) .
C20 H20 0.9300 .
C21 C22 1.513(5) .
C23 C24 1.480(5) .
C24 C25 1.389(5) .
C24 C29 1.405(5) .
C25 C26 1.379(6) .
C25 H25 0.9300 .
C26 C27 1.379(6) .
C26 H26 0.9300 .
C27 C28 1.379(5) .
C27 H27 0.9300 .
C28 C29 1.376(5) .
C28 H28 0.9300 .
C29 C30 1.507(5) .
O7 H7A 0.825(19) .
O7 H7B 0.835(19) .

loop_
_geom_hbond_atom_site_label_D
_geom_hbond_atom_site_label_H
_geom_hbond_atom_site_label_A
_geom_hbond_distance_DH
_geom_hbond_distance_HA
_geom_hbond_distance_DA
_geom_hbond_angle_DHA
_geom_hbond_site_symmetry_A
O7 H7B O2 0.835(19) 2.22(3) 2.984(4) 152(4) 2_666
O7 H7A O5 0.825(19) 1.86(2) 2.682(4) 171(4) 1_655

loop_
_geom_torsion_atom_site_label_1
_geom_torsion_atom_site_label_2
_geom_torsion_atom_site_label_3
_geom_torsion_atom_site_label_4
_geom_torsion
_geom_torsion_site_symmetry_1
_geom_torsion_site_symmetry_4
O6 Er1 N1 C5 31.5(3) 2_565 .
O1 Er1 N1 C5 -59.8(3) 2_566 .
O2 Er1 N1 C5 135.8(3) 1_554 .
O4 Er1 N1 C5 -29.7(4) 2_565 .
O7 Er1 N1 C5 109.5(3) . .
O3 Er1 N1 C5 -168.2(3) . .
O4 Er1 N1 C5 -126.0(3) . .
Er1 Er1 N1 C5 -93.5(3) 2_565 .
O6 Er1 N1 C1 -128.9(3) 2_565 .
O1 Er1 N1 C1 139.7(3) 2_566 .
O2 Er1 N1 C1 -24.6(4) 1_554 .
O4 Er1 N1 C1 169.9(3) 2_565 .
O7 Er1 N1 C1 -50.9(3) . .
O3 Er1 N1 C1 31.4(3) . .
O4 Er1 N1 C1 73.6(3) . .
Er1 Er1 N1 C1 106.1(3) 2_565 .
O6 Er1 O3 C23 -166.4(2) 2_565 .
O1 Er1 O3 C23 64.1(2) 2_566 .
O2 Er1 O3 C23 -75.3(2) 1_554 .
O4 Er1 O3 C23 -16.8(2) 2_565 .
O7 Er1 O3 C23 -150.6(2) . .
O4 Er1 O3 C23 5.65(19) . .
N1 Er1 O3 C23 135.9(2) . .
Er1 Er1 O3 C23 -5.5(2) 2_565 .
O6 Er1 O4 C23 168.3(2) 2_565 .
O1 Er1 O4 C23 -126.6(2) 2_566 .
O2 Er1 O4 C23 81.4(2) 1_554 .
O4 Er1 O4 C23 155.7(2) 2_565 .
O7 Er1 O4 C23 24.7(2) . .
O3 Er1 O4 C23 -5.51(19) . .
N1 Er1 O4 C23 -59.8(2) . .
Er1 Er1 O4 C23 155.7(2) 2_565 .
O6 Er1 O4 Er1 12.7(2) 2_565 2_565
O1 Er1 O4 Er1 77.73(9) 2_566 2_565
O2 Er1 O4 Er1 -74.24(9) 1_554 2_565
O4 Er1 O4 Er1 0.0 2_565 2_565
O7 Er1 O4 Er1 -130.93(10) . 2_565
O3 Er1 O4 Er1 -161.18(14) . 2_565
N1 Er1 O4 Er1 144.49(9) . 2_565
C5 N1 C1 C2 -1.7(6) . .
Er1 N1 C1 C2 158.9(3) . .
N1 C1 C2 C3 -1.7(7) . .
C1 C2 C3 C4 3.7(6) . .
C1 C2 C3 C6 -175.6(4) . .
C2 C3 C4 C5 -2.5(6) . .
C6 C3 C4 C5 176.8(3) . .
C1 N1 C5 C4 3.0(6) . .
Er1 N1 C5 C4 -159.0(3) . .
C3 C4 C5 N1 -0.9(6) . .
C10 N2 C6 C7 2.4(5) . .
C10 N2 C6 C3 -176.7(3) . .
C4 C3 C6 N2 -5.9(5) . .
C2 C3 C6 N2 173.3(4) . .
C4 C3 C6 C7 175.0(3) . .
C2 C3 C6 C7 -5.7(6) . .
N2 C6 C7 C8 -1.6(5) . .
C3 C6 C7 C8 177.4(3) . .
C6 C7 C8 C9 -0.4(5) . .
C6 C7 C8 C16 -177.2(3) . .
C7 C8 C9 C10 1.6(5) . .
C16 C8 C9 C10 178.3(3) . .
C6 N2 C10 C9 -1.2(5) . .
C6 N2 C10 C13 177.8(3) . .
C8 C9 C10 N2 -0.8(6) . .
C8 C9 C10 C13 -179.8(3) . .
C15 N3 C11 C12 0.0(9) . .
N3 C11 C12 C13 -0.4(8) . .
C11 C12 C13 C14 0.4(7) . .
C11 C12 C13 C10 178.7(4) . .
N2 C10 C13 C12 -172.7(4) . .
C9 C10 C13 C12 6.3(6) . .
N2 C10 C13 C14 5.5(6) . .
C9 C10 C13 C14 -175.5(4) . .
C12 C13 C14 C15 -0.1(8) . .
C10 C13 C14 C15 -178.5(5) . .
C11 N3 C15 C14 0.3(10) . .
C13 C14 C15 N3 -0.3(10) . .
C7 C8 C16 C21 -143.7(4) . .
C9 C8 C16 C21 39.7(5) . .
C7 C8 C16 C17 39.2(5) . .
C9 C8 C16 C17 -137.4(4) . .
C21 C16 C17 C18 -2.1(5) . .
C8 C16 C17 C18 175.2(4) . .
C16 C17 C18 C19 -1.7(6) . .
C17 C18 C19 C20 3.0(6) . .
C18 C19 C20 C21 -0.3(6) . .
C19 C20 C21 C16 -3.6(5) . .
C19 C20 C21 C22 169.6(3) . .
C17 C16 C21 C20 4.7(5) . .
C8 C16 C21 C20 -172.5(3) . .
C17 C16 C21 C22 -168.2(3) . .
C8 C16 C21 C22 14.7(5) . .
Er1 O1 C22 O2 -3.4(6) 2_566 .
Er1 O1 C22 C21 171.1(2) 2_566 .
Er1 O2 C22 O1 14.7(6) 1_556 .
Er1 O2 C22 C21 -159.8(2) 1_556 .
C20 C21 C22 O1 -130.4(4) . .
C16 C21 C22 O1 42.6(5) . .
C20 C21 C22 O2 44.7(5) . .
C16 C21 C22 O2 -142.3(3) . .
Er1 O3 C23 O4 -9.8(3) . .
Er1 O3 C23 C24 168.2(3) . .
Er1 O4 C23 O3 136.5(4) 2_565 .
Er1 O4 C23 O3 9.6(3) . .
Er1 O4 C23 C24 -41.5(6) 2_565 .
Er1 O4 C23 C24 -168.4(3) . .
O3 C23 C24 C25 -12.0(5) . .
O4 C23 C24 C25 166.0(4) . .
O3 C23 C24 C29 169.1(3) . .
O4 C23 C24 C29 -12.9(6) . .
C29 C24 C25 C26 1.5(7) . .
C23 C24 C25 C26 -177.5(4) . .
C24 C25 C26 C27 -0.1(8) . .
C25 C26 C27 C28 -1.8(8) . .
C26 C27 C28 C29 2.4(7) . .
C27 C28 C29 C24 -1.0(6) . .
C27 C28 C29 C30 -176.9(4) . .
C25 C24 C29 C28 -1.0(6) . .
C23 C24 C29 C28 177.9(3) . .
C25 C24 C29 C30 174.7(4) . .
C23 C24 C29 C30 -6.4(6) . .
Er1 O6 C30 O5 89.7(4) 2_565 .
Er1 O6 C30 C29 -93.5(4) 2_565 .
C28 C29 C30 O5 72.1(5) . .
C24 C29 C30 O5 -103.6(4) . .
C28 C29 C30 O6 -104.9(4) . .
C24 C29 C30 O6 79.4(5) . .
